data_1541548
loop_
_publ_author_name
'Pretsch, T.'
'Hartl, H.'
'Bruedgam, I.'

_publ_section_title
;
 Konformation und Vernetzung von (Cu C N)6 - Ringen in polymeren
 Cyanocupraten(I) (infty n)(Cu2 (C N)(3))(-) (n = 2, 3)
;
_journal_name_full 'Zeitschrift fuer Anorganische und Allgemeine Chemie'
_journal_page_first 353
_journal_page_last 360
_journal_volume 630
_journal_year 2004
_chemical_formula_sum 'C11 H20 Cu2 N4'
_chemical_name_systematic '(N H2 (C4 H9)2) (Cu2 (C N)3)'
_space_group_IT_number 14
_symmetry_space_group_name_Hall '-P 2ybc'
_symmetry_space_group_name_H-M 'P 1 21/c 1'
_cell_angle_alpha 90
_cell_angle_beta 114.555
_cell_angle_gamma 90
_cell_formula_units_Z 8
_cell_length_a 16.215
_cell_length_b 13.977
_cell_length_c 14.176
_cell_volume 2922.250
_citation_journal_id_ASTM ZAACAB
_cod_data_source_file Pretsch_ZAACAB_2004_544.cif
_cod_data_source_block C11H20Cu2N4
_cod_original_cell_volume 2922.25
_cod_database_code 1541548

loop_
_symmetry_equiv_pos_as_xyz
x,y,z
-x,y+1/2,-z+1/2
-x,-y,-z
x,-y-1/2,z-1/2

loop_
_atom_site_label
_atom_site_type_symbol
_atom_site_fract_x
_atom_site_fract_y
_atom_site_fract_z
_atom_site_occupancy
_atom_site_U_iso_or_equiv
C9 C+3 0.0811 0.1044 -0.3793 1 0.0
C21 C+3 0.595 0.558 0.201 1 0.0
C18 C+3 0.3008 0.5701 0.1701 1 0.0
H8 H-1 0.0458 0.1619 -0.3919 1 0.0
H14 H-1 0.2369 0.1415 0.1068 1 0.0
C5 C+2 0.4712 0.3507 0.248 1 0.0
C2 C+2 0.15 0.5912 -0.1338 1 0.0
H18 H-1 0.0424 0.1724 -0.1423 1 0.0
H10 H-1 0.2418 0.2004 -0.2909 1 0.0
Cu4 Cu+1 0.14815 0.45386 -0.1358 1 0.0
N6 N-3 0.0388 0.3941 -0.2366 1 0.0
H20 H-1 0.0378 0.1514 -0.0359 1 0.0
H15 H-1 0.183 0.0267 0.189 1 0.0
C11 C+1 0.1519 0.0997 -0.0426 1 0.0
C10 C+3 0.2629 0.1783 -0.2206 1 0.0
N3 N-3 0.4519 0.1689 0.0796 1 0.0
H25 H-1 0.3077 0.8136 0.18 1 0.0
N2 N-3 0.1497 0.6731 -0.1296 1 0.0
H39 H-1 0.4168 0.6036 -0.0753 1 0.0
Cu1 Cu+1 0.14683 0.8102 -0.13616 1 0.0
N8 N-3 0.398 0.67 0.139 1 0.0
H33 H-1 0.5519 0.6073 0.0557 1 0.0
N7 N-3 0.2176 0.1282 -0.0884 1 0.0
H17 H-1 0.1009 0.0833 0.1074 1 0.0
C17 C+3 0.184 0.752 0.14 1 0.0
H13 H-1 0.2597 0.0381 0.0801 1 0.0
H21 H+1 0.4358 0.6571 0.2049 1 0.0
H11 H-1 0.2997 0.1223 -0.2116 1 0.0
C12 C+3 0.2109 0.082 0.0719 1 0.0
H27 H-1 0.1618 0.6893 0.1473 1 0.0
H26 H-1 0.1612 0.7982 0.1736 1 0.0
Cu2 Cu+1 0.45512 0.95416 0.03551 1 0.0
H32 H-1 0.4184 0.5502 0.0799 1 0.0
H7 H-1 0.1288 0.1131 -0.402 1 0.0
H6 H-1 0.0429 0.0524 -0.4169 1 0.0
C14 C+3 0.0767 0.1702 -0.0685 1 0.0
C7 C+1 0.1838 0.1543 -0.1973 1 0.0
H16 H-1 0.1237 0.9805 0.0812 1 0.0
H4 H-1 0.0722 0.073 -0.2452 1 0.0
H22 H+1 0.4085 0.7315 0.1286 1 0.0
C4 C+2 0.2442 0.3773 -0.0454 1 0.0
N4 N-3 0.3033 0.3337 0.0133 1 0.0
H40 H-1 0.4232 0.711 -0.0411 1 0.0
C16 C+3 0.2854 0.7518 0.1901 1 0.0
H31 H-1 0.3337 0.5597 0.2433 1 0.0
H23 H-1 0.28 0.678 0.0682 1 0.0
H1 H+1 0.2501 0.1781 -0.0513 1 0.0
H3 H-1 0.1488 0.2134 -0.206 1 0.0
H29 H-1 0.3193 0.5237 0.1328 1 0.0
H38 H-1 0.3337 0.6531 -0.0662 1 0.0
H24 H-1 0.3068 0.7408 0.2641 1 0.0
H35 H-1 0.6576 0.5681 0.2179 1 0.0
C22 C+3 0.3986 0.6494 -0.0371 1 0.0
C15 C+1 0.3212 0.6733 0.142 1 0.0
H5 H-1 0.1537 0.0221 -0.2559 1 0.0
C13 C+3 0.149 0.039 0.116 1 0.0
H12 H-1 0.1249 0.0384 -0.0736 1 0.0
C20 C+3 0.5387 0.622 0.115 1 0.0
N1 N-3 0.3261 0.9174 -0.0415 1 0.0
C3 C+2 0.4707 0.0993 0.0493 1 0.0
H30 H-1 0.237 0.5637 0.1516 1 0.0
H34 H-1 0.5581 0.687 0.1357 1 0.0
Cu3 Cu+1 0.41563 0.28612 0.12191 1 0.0
H37 H-1 0.5828 0.5709 0.261 1 0.0
H28 H-1 0.1626 0.767 0.0681 1 0.0
H19 H-1 0.1015 0.2324 -0.0438 1 0.0
C1 C+2 0.2563 0.8788 -0.0787 1 0.0
C8 C+3 0.1213 0.0823 -0.2664 1 0.0
C19 C+1 0.435 0.6175 0.0791 1 0.0
H9 H-1 0.2982 0.2276 -0.1742 1 0.0
C6 C+2 0.0307 0.863 -0.2088 1 0.0
N5 N-3 0.5011 0.889 0.1701 1 0.0
H36 H-1 0.5793 0.4922 0.1806 1 0.0
H2 H+1 0.2566 0.0793 -0.0777 1 0.0
